data_4502268
loop_
_publ_author_name
'Angelici, Gaetano'
'Castellucci, Nicola'
'Contaldi, Simone'
'Falini, Giuseppe'
'Hofmann, Hans-J\"org'
'Monari, Magda'
'Tomasini, Claudia'

_publ_section_title
;
 A Network of Small Molecules Connected by Cross-Linked NH Bonds
;
_journal_issue 1
_journal_name_full 'Crystal Growth &amp; Design'
_journal_page_first 244
_journal_paper_doi 10.1021/cg900874f
_journal_volume 10
_journal_year 2010
_chemical_formula_sum 'C26 H32 N3 O6.5'
_chemical_formula_weight 490.55
_chemical_name_systematic
;
 ?
;
_space_group_IT_number 1
_symmetry_cell_setting triclinic
_symmetry_space_group_name_Hall 'P 1'
_symmetry_space_group_name_H-M 'P 1'
_atom_sites_solution_hydrogens geom
_atom_sites_solution_primary direct
_atom_sites_solution_secondary difmap
_audit_creation_method SHELXL-97
_cell_angle_alpha 87.588(6)
_cell_angle_beta 85.831(6)
_cell_angle_gamma 85.803(6)
_cell_formula_units_Z 2
_cell_length_a 5.2073(4)
_cell_length_b 15.1814(12)
_cell_length_c 16.7310(13)
_cell_measurement_temperature 293(2)
_cell_volume 1314.72(18)
_computing_cell_refinement SMART
_computing_data_collection SMART
_computing_data_reduction SAINT+
_computing_molecular_graphics 'SCHAKAL99 (Keller 1999)'
_computing_publication_material 'SHELXL-97 (Sheldrick, 1997)'
_computing_structure_refinement 'SHELXL-97 (Sheldrick, 1997)'
_computing_structure_solution 'SIR-97 (Giacovazzo, 1997)'
_diffrn_ambient_temperature 293(2)
_diffrn_measured_fraction_theta_full 0.950
_diffrn_measured_fraction_theta_max 0.950
_diffrn_measurement_device_type 'Bruker SMART Apex II CCD'
_diffrn_measurement_method 'phi and omega scans'
_diffrn_radiation_monochromator graphite
_diffrn_radiation_source 'fine-focus sealed tube'
_diffrn_radiation_type MoK\a
_diffrn_radiation_wavelength 0.71073
_diffrn_reflns_av_R_equivalents 0.0534
_diffrn_reflns_av_sigmaI/netI 0.1392
_diffrn_reflns_limit_h_max 6
_diffrn_reflns_limit_h_min -6
_diffrn_reflns_limit_k_max 18
_diffrn_reflns_limit_k_min -18
_diffrn_reflns_limit_l_max 20
_diffrn_reflns_limit_l_min -20
_diffrn_reflns_number 15963
_diffrn_reflns_theta_full 26.50
_diffrn_reflns_theta_max 26.50
_diffrn_reflns_theta_min 2.44
_exptl_absorpt_coefficient_mu 0.090
_exptl_absorpt_correction_T_max 0.986
_exptl_absorpt_correction_T_min 0.934
_exptl_absorpt_correction_type empirical
_exptl_absorpt_process_details SADABS
_exptl_crystal_colour colorless
_exptl_crystal_density_diffrn 1.239
_exptl_crystal_density_method 'not measured'
_exptl_crystal_description platelet
_exptl_crystal_F_000 522
_exptl_crystal_size_max 0.35
_exptl_crystal_size_mid 0.25
_exptl_crystal_size_min 0.10
_refine_diff_density_max 0.271
_refine_diff_density_min -0.193
_refine_diff_density_rms 0.051
_refine_ls_extinction_method none
_refine_ls_goodness_of_fit_ref 0.974
_refine_ls_hydrogen_treatment mixed
_refine_ls_matrix_type full
_refine_ls_number_parameters 603
_refine_ls_number_reflns 9686
_refine_ls_number_restraints 6
_refine_ls_restrained_S_all 0.974
_refine_ls_R_factor_all 0.1985
_refine_ls_R_factor_gt 0.0923
_refine_ls_shift/su_max 0.001
_refine_ls_shift/su_mean 0.000
_refine_ls_structure_factor_coef Fsqd
_refine_ls_weighting_details 'calc w=1/[\s^2^(Fo^2^)+(0.0963P)^2^+0.0000P] where P=(Fo^2^+2Fc^2^)/3'
_refine_ls_weighting_scheme calc
_refine_ls_wR_factor_gt 0.1858
_refine_ls_wR_factor_ref 0.2282
_reflns_number_gt 4360
_reflns_number_total 9686
_reflns_threshold_expression >2\s(I)
_cod_data_source_file cg900874f_si_002.cif
_cod_data_source_block 1.0.5CH3CH2OH(1b)
_cod_depositor_comments
;
The following automatic conversions were performed:

'_symmetry_cell_setting' value 'Triclinic' changed to 'triclinic'
according to /home/saulius/struct/CIF-dictionaries/cif_core.dic
dictionary named 'cif_core.dic' version 2.4.2 from 2011-04-26.

Automatic conversion script
Id: cif_fix_values 1715 2011-07-08 13:25:40Z adriana 
;
_cod_original_sg_symbol_H-M P1
_cod_original_formula_sum 'C26 H32 N3 O6.50'
_cod_database_code 4502268

loop_
_symmetry_equiv_pos_as_xyz
'x, y, z'

loop_
_atom_site_label
_atom_site_type_symbol
_atom_site_fract_x
_atom_site_fract_y
_atom_site_fract_z
_atom_site_U_iso_or_equiv
_atom_site_adp_type
_atom_site_occupancy
_atom_site_symmetry_multiplicity
_atom_site_calc_flag
_atom_site_refinement_flags
O7 O 0.1389(12) 0.7330(3) 0.8405(4) 0.0959(19) Uani 1 1 d .
O8 O 0.6565(9) 0.5244(3) 0.7786(3) 0.0708(14) Uani 1 1 d .
O11 O 0.2370(10) 0.5929(4) 0.6406(4) 0.0928(18) Uani 1 1 d .
O12 O 0.6135(9) 0.5873(3) 0.5696(3) 0.0758(14) Uani 1 1 d .
O9 O 0.0344(8) 0.4665(3) 0.9571(3) 0.0706(14) Uani 1 1 d .
O10 O 0.3489(8) 0.3652(3) 0.9953(3) 0.0799(16) Uani 1 1 d .
C14 C 0.5763(11) 0.0490(3) 0.5593(4) 0.0467(17) Uani 1 1 d .
H14 H 0.7535 0.0674 0.5534 0.056 Uiso 1 1 calc R
C15 C 0.3986(12) 0.1231(4) 0.5235(4) 0.0599(19) Uani 1 1 d .
H15A H 0.2224 0.1057 0.5290 0.072 Uiso 1 1 calc R
H15B H 0.4051 0.1759 0.5537 0.072 Uiso 1 1 calc R
C16 C 0.4705(10) 0.1438(3) 0.4376(3) 0.0619(19) Uani 1 1 d G
C17 C 0.3423(10) 0.1072(4) 0.3783(5) 0.099(3) Uani 1 1 d G
H17 H 0.2085 0.0710 0.3925 0.119 Uiso 1 1 calc R
C18 C 0.4140(16) 0.1248(5) 0.2979(4) 0.119(3) Uani 1 1 d G
H18 H 0.3282 0.1004 0.2583 0.143 Uiso 1 1 calc R
C19 C 0.6140(16) 0.1790(5) 0.2767(3) 0.121(4) Uani 1 1 d G
H19 H 0.6620 0.1907 0.2229 0.146 Uiso 1 1 calc R
C20 C 0.7422(11) 0.2155(4) 0.3360(5) 0.110(3) Uani 1 1 d G
H20 H 0.8760 0.2517 0.3218 0.132 Uiso 1 1 calc R
C21 C 0.6705(10) 0.1979(3) 0.4164(4) 0.079(2) Uani 1 1 d G
H21 H 0.7563 0.2224 0.4560 0.094 Uiso 1 1 calc R
C22 C 0.7863(12) -0.0739(3) 0.4861(4) 0.0459(16) Uani 1 1 d .
C23 C 0.9255(14) -0.1970(5) 0.4017(6) 0.085(3) Uani 1 1 d .
C24 C 0.7692(18) -0.2576(7) 0.3592(9) 0.166(6) Uani 1 1 d .
H24A H 0.6444 -0.2231 0.3294 0.249 Uiso 1 1 calc R
H24B H 0.6820 -0.2956 0.3979 0.249 Uiso 1 1 calc R
H24C H 0.8817 -0.2928 0.3232 0.249 Uiso 1 1 calc R
C25 C 1.0804(18) -0.2492(6) 0.4611(7) 0.118(4) Uani 1 1 d .
H25A H 0.9666 -0.2777 0.5001 0.176 Uiso 1 1 calc R
H25B H 1.1819 -0.2105 0.4875 0.176 Uiso 1 1 calc R
H25C H 1.1926 -0.2931 0.4339 0.176 Uiso 1 1 calc R
C26 C 1.0822(15) -0.1431(5) 0.3453(5) 0.085(2) Uani 1 1 d .
H26A H 1.1999 -0.1129 0.3741 0.127 Uiso 1 1 calc R
H26B H 0.9716 -0.1006 0.3176 0.127 Uiso 1 1 calc R
H26C H 1.1779 -0.1806 0.3071 0.127 Uiso 1 1 calc R
C27 C 0.2870(16) 0.7313(5) 0.7806(5) 0.077(2) Uani 1 1 d .
C28 C 0.5187(10) 0.5834(4) 0.8089(4) 0.0489(17) Uani 1 1 d .
C29 C 0.4183(12) 0.5756(4) 0.8974(4) 0.0508(18) Uani 1 1 d D
H29 H 0.233(4) 0.590(4) 0.896(3) 0.061 Uiso 1 1 d D
C30 C 0.5656(13) 0.6398(4) 0.9451(4) 0.067(2) Uani 1 1 d .
H30A H 0.7482 0.6213 0.9419 0.080 Uiso 1 1 calc R
H30B H 0.5455 0.6990 0.9211 0.080 Uiso 1 1 calc R
C31 C 0.4665(11) 0.6412(4) 1.0309(3) 0.074(2) Uani 1 1 d G
C32 C 0.2438(12) 0.6922(4) 1.0549(4) 0.108(3) Uani 1 1 d G
H32 H 0.1539 0.7262 1.0171 0.129 Uiso 1 1 calc R
C33 C 0.1557(12) 0.6925(5) 1.1353(5) 0.132(4) Uani 1 1 d G
H33 H 0.0067 0.7267 1.1513 0.158 Uiso 1 1 calc R
C34 C 0.2902(17) 0.6418(6) 1.1918(3) 0.145(5) Uani 1 1 d G
H34 H 0.2312 0.6420 1.2456 0.174 Uiso 1 1 calc R
C35 C 0.5128(16) 0.5907(5) 1.1678(4) 0.143(4) Uani 1 1 d G
H35 H 0.6028 0.5568 1.2055 0.171 Uiso 1 1 calc R
C36 C 0.6010(11) 0.5905(4) 1.0873(4) 0.113(3) Uani 1 1 d G
H36 H 0.7499 0.5563 1.0713 0.136 Uiso 1 1 calc R
C37 C 0.2550(12) 0.4444(4) 0.9594(4) 0.0492(17) Uani 1 1 d .
C38 C 0.1660(14) 0.3096(5) 1.0374(6) 0.084(3) Uani 1 1 d .
C39 C 0.3548(17) 0.2381(7) 1.0745(8) 0.167(6) Uani 1 1 d .
H39A H 0.3963 0.2560 1.1262 0.250 Uiso 1 1 calc R
H39B H 0.5100 0.2312 1.0400 0.250 Uiso 1 1 calc R
H39C H 0.2751 0.1829 1.0804 0.250 Uiso 1 1 calc R
C40 C 0.0066(16) 0.2697(5) 0.9820(6) 0.103(3) Uani 1 1 d .
H40A H 0.1161 0.2380 0.9427 0.155 Uiso 1 1 calc R
H40B H -0.0977 0.3153 0.9557 0.155 Uiso 1 1 calc R
H40C H -0.1031 0.2297 1.0114 0.155 Uiso 1 1 calc R
C41 C 0.010(2) 0.3591(7) 1.1042(6) 0.126(4) Uani 1 1 d .
H41A H -0.1030 0.4045 1.0811 0.189 Uiso 1 1 calc R
H41B H 0.1251 0.3854 1.1370 0.189 Uiso 1 1 calc R
H41C H -0.0905 0.3186 1.1364 0.189 Uiso 1 1 calc R
C42 C 0.5263(17) 0.7682(5) 0.6649(5) 0.085(2) Uani 1 1 d .
H42A H 0.6687 0.8034 0.6740 0.102 Uiso 1 1 calc R
H42B H 0.4802 0.7778 0.6099 0.102 Uiso 1 1 calc R
C43 C 0.5912(14) 0.6694(4) 0.6851(4) 0.0535(18) Uani 1 1 d D
H43 H 0.774(5) 0.650(4) 0.676(4) 0.064 Uiso 1 1 d D
C44 C 0.4570(14) 0.6133(5) 0.6296(4) 0.0588(19) Uani 1 1 d .
C45 C 0.5114(17) 0.5298(6) 0.5155(6) 0.103(3) Uani 1 1 d .
H45A H 0.3999 0.5642 0.4801 0.124 Uiso 1 1 calc R
H45B H 0.4095 0.4871 0.5457 0.124 Uiso 1 1 calc R
C46 C 0.7305(10) 0.4821(4) 0.4666(4) 0.076(2) Uani 1 1 d G
C47 C 0.8824(15) 0.4171(4) 0.5057(4) 0.106(3) Uani 1 1 d G
H47 H 0.8456 0.4035 0.5598 0.127 Uiso 1 1 calc R
C48 C 1.0893(13) 0.3725(4) 0.4638(6) 0.136(5) Uani 1 1 d G
H48 H 1.1909 0.3291 0.4900 0.163 Uiso 1 1 calc R
C49 C 1.1443(12) 0.3929(6) 0.3829(6) 0.142(5) Uani 1 1 d G
H49 H 1.2828 0.3630 0.3549 0.171 Uiso 1 1 calc R
C50 C 0.9925(18) 0.4578(6) 0.3438(4) 0.148(5) Uani 1 1 d G
H50 H 1.0293 0.4714 0.2897 0.178 Uiso 1 1 calc R
C51 C 0.7856(15) 0.5024(4) 0.3856(5) 0.116(3) Uani 1 1 d G
H51 H 0.6840 0.5458 0.3595 0.139 Uiso 1 1 calc R
N4 N 0.3082(13) 0.7872(4) 0.7211(4) 0.085(2) Uani 1 1 d .
H4N H 0.1969 0.8339 0.7151 0.102 Uiso 1 1 calc R
N5 N 0.4733(10) 0.6593(3) 0.7656(3) 0.0551(15) Uani 1 1 d .
N6 N 0.4560(9) 0.4876(3) 0.9274(3) 0.0511(15) Uani 1 1 d .
H6N H 0.6139 0.4606 0.9250 0.061 Uiso 1 1 calc R
O6 O 0.7205(8) -0.1416(3) 0.4451(3) 0.0747(15) Uani 1 1 d .
O5 O 1.0030(9) -0.0534(3) 0.4948(3) 0.0770(15) Uani 1 1 d .
O1 O 0.3743(10) -0.0279(3) 0.6693(3) 0.0866(16) Uani 1 1 d .
O4 O 0.5603(17) -0.0376(4) 0.8850(4) 0.138(3) Uani 1 1 d .
O3 O 0.8455(14) -0.0476(4) 0.7818(4) 0.128(3) Uani 1 1 d .
O2 O 0.8405(10) 0.1837(3) 0.6283(3) 0.0806(16) Uani 1 1 d .
C4 C 0.5049(14) 0.0698(5) 0.7858(5) 0.066(2) Uani 1 1 d D
H4 H 0.337(7) 0.046(4) 0.805(4) 0.080 Uiso 1 1 d D
N2 N 0.5721(10) 0.0880(3) 0.7020(3) 0.0579(11) Uani 1 1 d .
C2 C 0.7440(14) 0.1573(4) 0.6892(5) 0.0579(11) Uani 1 1 d .
N1 N 0.7633(12) 0.1852(4) 0.7637(4) 0.0802(19) Uani 1 1 d .
H1N H 0.8807 0.2221 0.7742 0.096 Uiso 1 1 calc R
C3 C 0.5067(11) 0.0322(4) 0.6459(4) 0.0515(18) Uani 1 1 d .
C5 C 0.587(2) 0.1527(5) 0.8247(5) 0.103(3) Uani 1 1 d .
H5A H 0.4411 0.1950 0.8356 0.124 Uiso 1 1 calc R
H5B H 0.6702 0.1376 0.8740 0.124 Uiso 1 1 calc R
C6 C 0.6631(18) -0.0131(5) 0.8153(5) 0.075(2) Uani 1 1 d .
C7 C 0.706(4) -0.1085(8) 0.9286(7) 0.208(8) Uani 1 1 d .
H7A H 0.6039 -0.1595 0.9367 0.249 Uiso 1 1 calc R
H7B H 0.8639 -0.1261 0.8973 0.249 Uiso 1 1 calc R
C8 C 0.766(2) -0.0787(6) 1.0043(5) 0.118(4) Uani 1 1 d G
C9 C 0.959(2) -0.0208(7) 1.0092(9) 0.232(10) Uani 1 1 d G
H9 H 1.0541 -0.0027 0.9631 0.278 Uiso 1 1 calc R
C10 C 1.009(2) 0.0101(7) 1.0832(12) 0.308(19) Uani 1 1 d G
H10 H 1.1376 0.0488 1.0865 0.369 Uiso 1 1 calc R
C11 C 0.866(3) -0.0169(9) 1.1522(8) 0.253(13) Uani 1 1 d G
H11 H 0.8997 0.0037 1.2017 0.304 Uiso 1 1 calc R
C12 C 0.674(3) -0.0748(10) 1.1472(5) 0.210(8) Uani 1 1 d G
H12 H 0.5782 -0.0929 1.1934 0.252 Uiso 1 1 calc R
C13 C 0.6235(17) -0.1057(6) 1.0733(8) 0.154(4) Uani 1 1 d G
H131 H 0.4946 -0.1444 1.0700 0.185 Uiso 1 1 calc R
N3 N 0.5680(9) -0.0299(3) 0.5167(4) 0.0608(16) Uani 1 1 d .
H3N H 0.4160 -0.0506 0.5099 0.073 Uiso 1 1 calc R
O13 O 0.9233(12) 0.3578(3) 0.7837(5) 0.109(2) Uani 1 1 d .
H13 H 0.8244 0.4010 0.7943 0.164 Uiso 1 1 calc R
C53 C 1.151(2) 0.3844(8) 0.7576(10) 0.175(7) Uani 1 1 d .
H53A H 1.2627 0.3773 0.8018 0.210 Uiso 1 1 calc R
H53B H 1.1295 0.4472 0.7444 0.210 Uiso 1 1 calc R
C52 C 1.287(2) 0.3424(9) 0.6893(8) 0.152(4) Uani 1 1 d .
H52A H 1.2520 0.3767 0.6413 0.228 Uiso 1 1 calc R
H52B H 1.2305 0.2841 0.6854 0.228 Uiso 1 1 calc R
H52C H 1.4695 0.3386 0.6958 0.228 Uiso 1 1 calc R

loop_
_atom_site_aniso_label
_atom_site_aniso_U_11
_atom_site_aniso_U_22
_atom_site_aniso_U_33
_atom_site_aniso_U_23
_atom_site_aniso_U_13
_atom_site_aniso_U_12
O7 0.119(4) 0.061(3) 0.095(4) 0.021(3) 0.027(4) 0.028(3)
O8 0.072(3) 0.047(3) 0.086(4) 0.004(2) 0.016(3) 0.023(2)
O11 0.064(4) 0.096(4) 0.119(5) -0.018(3) 0.006(3) -0.018(3)
O12 0.070(3) 0.078(3) 0.084(4) -0.023(3) -0.005(3) -0.021(3)
O9 0.038(3) 0.065(3) 0.107(4) 0.012(3) -0.004(3) -0.001(2)
O10 0.048(3) 0.067(3) 0.120(4) 0.040(3) -0.009(3) 0.006(2)
C14 0.034(3) 0.027(3) 0.079(5) 0.008(3) -0.005(3) -0.007(3)
C15 0.059(4) 0.037(3) 0.083(6) -0.010(4) 0.000(4) -0.001(3)
C16 0.064(5) 0.052(4) 0.069(6) 0.004(4) -0.022(4) 0.015(4)
C17 0.119(8) 0.086(6) 0.096(8) 0.009(6) -0.039(7) -0.007(5)
C18 0.125(9) 0.115(8) 0.124(11) 0.009(7) -0.036(7) -0.034(7)
C19 0.139(10) 0.146(10) 0.081(8) 0.018(7) -0.020(7) -0.017(8)
C20 0.101(7) 0.110(7) 0.116(9) 0.028(7) 0.001(7) -0.008(6)
C21 0.075(5) 0.074(5) 0.090(7) 0.006(4) -0.018(5) -0.014(4)
C22 0.045(4) 0.018(3) 0.079(5) 0.003(3) -0.015(3) -0.016(3)
C23 0.047(4) 0.057(5) 0.149(8) -0.037(5) 0.009(5) 0.016(4)
C24 0.088(7) 0.100(7) 0.312(17) -0.122(10) 0.011(9) 0.015(6)
C25 0.101(7) 0.075(6) 0.166(10) 0.012(6) 0.024(7) 0.025(5)
C26 0.079(6) 0.089(6) 0.082(6) -0.011(5) 0.027(5) -0.003(5)
C27 0.094(6) 0.063(5) 0.070(6) 0.029(5) 0.010(5) -0.022(5)
C28 0.024(3) 0.045(4) 0.076(5) -0.001(4) 0.010(3) -0.004(3)
C29 0.042(4) 0.032(3) 0.077(5) 0.003(3) 0.000(4) 0.003(3)
C30 0.050(4) 0.054(4) 0.093(6) 0.007(4) -0.003(4) 0.001(3)
C31 0.083(6) 0.060(5) 0.078(6) -0.002(4) 0.000(5) -0.011(4)
C32 0.110(7) 0.092(6) 0.114(8) -0.029(6) 0.018(6) 0.029(5)
C33 0.128(9) 0.132(9) 0.132(11) -0.053(8) 0.017(9) 0.018(7)
C34 0.143(11) 0.166(12) 0.119(10) -0.026(9) 0.032(9) 0.010(9)
C35 0.184(12) 0.149(10) 0.087(9) -0.011(7) -0.002(8) 0.037(9)
C36 0.154(9) 0.122(8) 0.058(6) -0.015(6) 0.010(6) 0.027(7)
C37 0.025(3) 0.058(4) 0.066(5) -0.005(3) -0.014(3) 0.000(3)
C38 0.048(4) 0.062(5) 0.143(8) 0.042(5) -0.010(5) -0.029(4)
C39 0.072(6) 0.159(10) 0.263(15) 0.159(11) -0.036(7) -0.040(6)
C40 0.073(6) 0.069(5) 0.167(10) 0.023(6) -0.005(6) -0.028(5)
C41 0.145(10) 0.139(9) 0.097(8) 0.009(7) 0.002(7) -0.053(8)
C42 0.109(7) 0.064(5) 0.083(6) 0.021(4) -0.006(5) -0.025(4)
C43 0.068(4) 0.056(4) 0.033(4) 0.002(3) 0.009(4) 0.004(3)
C44 0.045(4) 0.067(5) 0.063(5) 0.002(4) 0.010(4) -0.011(4)
C45 0.074(6) 0.113(7) 0.128(8) -0.031(6) -0.030(6) -0.001(5)
C46 0.082(5) 0.044(4) 0.106(7) -0.017(4) -0.018(5) 0.001(4)
C47 0.097(7) 0.107(8) 0.120(9) -0.028(7) -0.038(7) -0.004(6)
C48 0.121(10) 0.085(7) 0.205(14) -0.047(9) -0.057(9) 0.037(6)
C49 0.104(8) 0.110(9) 0.217(16) -0.081(10) 0.002(10) -0.010(7)
C50 0.207(14) 0.120(10) 0.116(9) -0.047(8) 0.048(10) -0.030(9)
C51 0.150(10) 0.073(6) 0.123(9) 0.000(6) -0.006(8) 0.001(6)
N4 0.089(5) 0.060(4) 0.098(5) 0.023(4) 0.009(4) 0.009(3)
N5 0.062(3) 0.026(3) 0.073(4) 0.011(3) -0.005(3) 0.020(2)
N6 0.037(3) 0.034(3) 0.079(4) 0.016(3) 0.013(3) -0.004(2)
O6 0.041(3) 0.053(3) 0.132(5) -0.037(3) -0.006(3) -0.005(2)
O5 0.040(3) 0.075(3) 0.121(5) -0.040(3) -0.017(3) -0.003(2)
O1 0.089(4) 0.071(3) 0.100(4) 0.011(3) 0.003(3) -0.027(3)
O4 0.243(9) 0.079(4) 0.079(5) 0.000(4) 0.024(5) 0.038(5)
O3 0.137(6) 0.091(4) 0.141(6) 0.013(4) 0.024(5) 0.051(4)
O2 0.095(4) 0.072(3) 0.073(4) -0.010(3) 0.026(3) -0.026(3)
C4 0.069(5) 0.059(5) 0.068(6) 0.011(4) 0.001(4) 0.001(4)
N2 0.069(3) 0.046(2) 0.060(3) -0.015(3) -0.009(3) -0.0015(19)
C2 0.069(3) 0.046(2) 0.060(3) -0.015(3) -0.009(3) -0.0015(19)
N1 0.091(5) 0.077(4) 0.073(5) -0.011(4) -0.003(4) -0.007(4)
C3 0.040(4) 0.035(3) 0.077(6) -0.001(4) 0.010(4) -0.004(3)
C5 0.182(10) 0.048(5) 0.075(6) -0.008(4) 0.017(7) 0.009(5)
C6 0.098(6) 0.069(5) 0.052(6) -0.010(4) 0.007(5) 0.019(5)
C7 0.39(2) 0.104(9) 0.102(9) 0.032(8) -0.002(12) 0.136(12)
C8 0.204(12) 0.065(6) 0.071(7) 0.027(5) 0.015(8) 0.040(7)
C9 0.218(17) 0.107(11) 0.37(3) 0.104(16) -0.085(17) -0.042(11)
C10 0.42(4) 0.173(18) 0.37(4) 0.06(2) -0.31(3) -0.046(19)
C11 0.40(4) 0.129(15) 0.23(2) -0.036(14) -0.12(2) 0.093(18)
C12 0.26(2) 0.23(2) 0.135(15) 0.006(13) -0.058(13) 0.046(17)
C13 0.154(11) 0.180(12) 0.129(11) 0.004(11) -0.036(10) 0.000(9)
N3 0.023(3) 0.041(3) 0.120(5) -0.026(3) -0.006(3) -0.002(2)
O13 0.106(5) 0.045(3) 0.177(7) -0.025(4) -0.003(5) 0.002(3)
C53 0.086(8) 0.145(10) 0.299(19) -0.099(12) 0.030(10) -0.037(8)
C52 0.157(11) 0.157(11) 0.138(10) 0.019(9) 0.008(9) -0.019(9)

loop_
_atom_type_symbol
_atom_type_description
_atom_type_scat_dispersion_real
_atom_type_scat_dispersion_imag
_atom_type_scat_source
C C 0.0033 0.0016 'International Tables Vol C Tables 4.2.6.8 and 6.1.1.4'
H H 0.0000 0.0000 'International Tables Vol C Tables 4.2.6.8 and 6.1.1.4'
N N 0.0061 0.0033 'International Tables Vol C Tables 4.2.6.8 and 6.1.1.4'
O O 0.0106 0.0060 'International Tables Vol C Tables 4.2.6.8 and 6.1.1.4'

loop_
_geom_angle_atom_site_label_1
_geom_angle_atom_site_label_2
_geom_angle_atom_site_label_3
_geom_angle
C44 O12 C45 116.0(6)
C37 O10 C38 118.2(5)
N3 C14 C3 110.2(5)
N3 C14 C15 110.2(5)
C3 C14 C15 111.6(5)
C16 C15 C14 112.8(5)
C17 C16 C21 120.0
C17 C16 C15 120.0(5)
C21 C16 C15 120.0(5)
C16 C17 C18 120.0
C19 C18 C17 120.0
C18 C19 C20 120.0
C21 C20 C19 120.0
C20 C21 C16 120.0
O5 C22 O6 126.8(6)
O5 C22 N3 124.6(6)
O6 C22 N3 108.6(5)
C26 C23 O6 111.0(6)
C26 C23 C25 113.1(7)
O6 C23 C25 109.1(8)
C26 C23 C24 111.9(9)
O6 C23 C24 101.5(6)
C25 C23 C24 109.7(8)
O7 C27 N4 130.1(8)
O7 C27 N5 122.2(6)
N4 C27 N5 107.6(7)
O8 C28 N5 118.7(6)
O8 C28 C29 120.7(5)
N5 C28 C29 120.4(5)
N6 C29 C28 110.6(5)
N6 C29 C30 111.2(6)
C28 C29 C30 107.7(5)
C31 C30 C29 111.3(5)
C32 C31 C36 120.0
C32 C31 C30 121.1(5)
C36 C31 C30 118.9(5)
C33 C32 C31 120.0
C32 C33 C34 120.0
C35 C34 C33 120.0
C34 C35 C36 120.0
C35 C36 C31 120.0
O9 C37 N6 127.3(6)
O9 C37 O10 124.1(6)
N6 C37 O10 108.6(5)
O10 C38 C40 111.6(8)
O10 C38 C41 111.0(7)
C40 C38 C41 113.7(7)
O10 C38 C39 99.9(5)
C40 C38 C39 110.3(8)
C41 C38 C39 109.5(9)
N4 C42 C43 101.1(5)
N5 C43 C44 109.0(6)
N5 C43 C42 102.2(5)
C44 C43 C42 109.6(6)
O11 C44 O12 123.9(7)
O11 C44 C43 124.9(7)
O12 C44 C43 111.2(6)
O12 C45 C46 109.8(7)
C47 C46 C51 120.0
C47 C46 C45 117.7(7)
C51 C46 C45 122.3(7)
C46 C47 C48 120.0
C47 C48 C49 120.0
C50 C49 C48 120.0
C51 C50 C49 120.0
C50 C51 C46 120.0
C27 N4 C42 114.7(6)
C28 N5 C27 129.8(6)
C28 N5 C43 120.0(5)
C27 N5 C43 109.3(5)
C37 N6 C29 120.3(5)
C22 O6 C23 119.0(5)
C6 O4 C7 116.1(9)
N2 C4 C6 110.1(6)
N2 C4 C5 102.1(5)
C6 C4 C5 110.4(7)
C3 N2 C2 126.7(6)
C3 N2 C4 119.9(5)
C2 N2 C4 112.5(6)
O2 C2 N1 129.0(7)
O2 C2 N2 128.0(7)
N1 C2 N2 103.0(7)
C2 N1 C5 116.6(7)
O1 C3 N2 117.4(6)
O1 C3 C14 121.4(6)
N2 C3 C14 120.9(5)
N1 C5 C4 101.0(6)
O3 C6 O4 125.7(8)
O3 C6 C4 126.4(8)
O4 C6 C4 107.8(7)
C8 C7 O4 110.0(8)
C9 C8 C13 120.0
C9 C8 C7 120.8(12)
C13 C8 C7 119.2(12)
C10 C9 C8 120.0
C9 C10 C11 120.0
C12 C11 C10 120.0
C13 C12 C11 120.0
C12 C13 C8 120.0
C22 N3 C14 121.5(5)
O13 C53 C52 118.8(11)

loop_
_geom_bond_atom_site_label_1
_geom_bond_atom_site_label_2
_geom_bond_distance
O7 C27 1.219(8)
O8 C28 1.211(6)
O11 C44 1.207(7)
O12 C44 1.301(8)
O12 C45 1.438(10)
O9 C37 1.176(6)
O10 C37 1.394(7)
O10 C38 1.444(7)
C14 N3 1.424(7)
C14 C3 1.485(9)
C14 C15 1.533(8)
C15 C16 1.486(8)
C16 C17 1.3900
C16 C21 1.3900
C17 C18 1.3900
C18 C19 1.3900
C19 C20 1.3900
C20 C21 1.3900
C22 O5 1.212(7)
C22 O6 1.338(7)
C22 N3 1.354(7)
C23 C26 1.466(10)
C23 O6 1.477(7)
C23 C25 1.491(13)
C23 C24 1.505(12)
C27 N4 1.284(8)
C27 N5 1.425(9)
C28 N5 1.350(7)
C28 C29 1.537(9)
C29 N6 1.412(7)
C29 C30 1.563(9)
C30 C31 1.489(8)
C31 C32 1.3900
C31 C36 1.3900
C32 C33 1.3900
C33 C34 1.3900
C34 C35 1.3900
C35 C36 1.3900
C37 N6 1.343(7)
C38 C40 1.465(12)
C38 C41 1.524(13)
C38 C39 1.552(11)
C42 N4 1.441(9)
C42 C43 1.542(9)
C43 N5 1.446(8)
C43 C44 1.525(10)
C45 C46 1.514(10)
C46 C47 1.3900
C46 C51 1.3900
C47 C48 1.3900
C48 C49 1.3900
C49 C50 1.3900
C50 C51 1.3900
O1 C3 1.218(7)
O4 C6 1.299(9)
O4 C7 1.470(12)
O3 C6 1.169(9)
O2 C2 1.172(8)
C4 N2 1.440(8)
C4 C6 1.536(10)
C4 C5 1.543(11)
N2 C3 1.368(8)
N2 C2 1.430(8)
C2 N1 1.346(8)
N1 C5 1.420(9)
C7 C8 1.426(15)
C8 C9 1.3900
C8 C13 1.3900
C9 C10 1.3900
C10 C11 1.3900
C11 C12 1.3900
C12 C13 1.3900
O13 C53 1.321(11)
C53 C52 1.445(16)

loop_
_geom_torsion_atom_site_label_1
_geom_torsion_atom_site_label_2
_geom_torsion_atom_site_label_3
_geom_torsion_atom_site_label_4
_geom_torsion
N6 C29 C28 N5 171.8(5)
N5 C43 C44 O12 -151.1(5)
C37 N6 C29 C28 -123.1(6)
N2 C4 C6 O4 -166.9(7)
N3 C14 C3 N2 160.6(5)
C22 N3 C14 C3 -109.0(6)
